data_7116847
loop_
_publ_author_name
'Stephane A. Baudron'
'Herve Ruffin'
'Mir Wais Hosseini'

_publ_section_title
;
 On Zn(II) 2,2'-bisdipyrrin circular helicates
;
_journal_name_full Chem.Commun.
_journal_page_first 5906
_journal_paper_doi 10.1039/C5cc00724K
_journal_volume 51
_journal_year 2015
_chemical_formula_moiety 'C34 H26 N4 O4'
_chemical_formula_sum 'C34 H26 N4 O4'
_chemical_formula_weight 554.59
_chemical_name_systematic
;
 ?
;
_space_group_IT_number 13
_symmetry_cell_setting monoclinic
_symmetry_space_group_name_Hall '-P 2yc'
_symmetry_space_group_name_H-M 'P 1 2/c 1'
_atom_sites_solution_hydrogens geom
_atom_sites_solution_primary direct
_atom_sites_solution_secondary difmap
_audit_creation_method SHELXL-97
_audit_update_record
;
2014-12-17 deposited with the CCDC.
2015-02-19 downloaded from the CCDC.
;
_cell_angle_alpha 90.00
_cell_angle_beta 105.8250(10)
_cell_angle_gamma 90.00
_cell_formula_units_Z 4
_cell_length_a 20.8248(7)
_cell_length_b 7.2192(2)
_cell_length_c 19.4469(7)
_cell_measurement_reflns_used 7590
_cell_measurement_temperature 173(2)
_cell_measurement_theta_max 24.98
_cell_measurement_theta_min 2.54
_cell_volume 2812.81(16)
_computing_cell_refinement 'Bruker SAINT'
_computing_data_collection 'Bruker APEX2'
_computing_data_reduction 'Bruker SAINT'
_computing_molecular_graphics 'Bruker SHELXTL'
_computing_publication_material 'Bruker SHELXTL'
_computing_structure_refinement 'SHELXL-97 (Sheldrick, 2008)'
_computing_structure_solution 'SHELXS-97 (Sheldrick, 2008)'
_diffrn_ambient_temperature 173(2)
_diffrn_measured_fraction_theta_full 0.980
_diffrn_measured_fraction_theta_max 0.980
_diffrn_measurement_device_type 'Bruker APEX-II CCD'
_diffrn_measurement_method '\f and \w scans'
_diffrn_radiation_monochromator graphite
_diffrn_radiation_source 'fine-focus sealed tube'
_diffrn_radiation_type MoK\a
_diffrn_radiation_wavelength 0.71073
_diffrn_reflns_av_R_equivalents 0.0406
_diffrn_reflns_av_sigmaI/netI 0.0434
_diffrn_reflns_limit_h_max 29
_diffrn_reflns_limit_h_min -29
_diffrn_reflns_limit_k_max 5
_diffrn_reflns_limit_k_min -8
_diffrn_reflns_limit_l_max 27
_diffrn_reflns_limit_l_min -27
_diffrn_reflns_number 41843
_diffrn_reflns_theta_full 29.74
_diffrn_reflns_theta_max 29.74
_diffrn_reflns_theta_min 2.03
_exptl_absorpt_coefficient_mu 0.088
_exptl_absorpt_correction_T_max 0.9974
_exptl_absorpt_correction_T_min 0.9913
_exptl_absorpt_correction_type multi-scan
_exptl_absorpt_process_details sadabs
_exptl_crystal_colour dark-purple
_exptl_crystal_density_diffrn 1.310
_exptl_crystal_density_meas 'not measured'
_exptl_crystal_density_method 'not measured'
_exptl_crystal_description rod
_exptl_crystal_F_000 1160
_exptl_crystal_size_max 0.10
_exptl_crystal_size_mid 0.04
_exptl_crystal_size_min 0.03
_refine_diff_density_max 0.255
_refine_diff_density_min -0.264
_refine_diff_density_rms 0.046
_refine_ls_extinction_method none
_refine_ls_goodness_of_fit_ref 1.023
_refine_ls_hydrogen_treatment constr
_refine_ls_matrix_type full
_refine_ls_number_parameters 391
_refine_ls_number_reflns 7843
_refine_ls_number_restraints 0
_refine_ls_restrained_S_all 1.023
_refine_ls_R_factor_all 0.1032
_refine_ls_R_factor_gt 0.0544
_refine_ls_shift/su_max 0.001
_refine_ls_shift/su_mean 0.000
_refine_ls_structure_factor_coef Fsqd
_refine_ls_weighting_details 'calc w=1/[\s^2^(Fo^2^)+(0.0574P)^2^+1.4266P] where P=(Fo^2^+2Fc^2^)/3'
_refine_ls_weighting_scheme calc
_refine_ls_wR_factor_gt 0.1259
_refine_ls_wR_factor_ref 0.1538
_reflns_number_gt 4731
_reflns_number_total 7843
_reflns_threshold_expression >2sigma(I)
_cod_data_source_file c5cc00724k2.cif
_cod_data_source_block compound3b
_cod_original_sg_symbol_H-M 'P2/c  '
_cod_database_code 7116847

loop_
_symmetry_equiv_pos_as_xyz
'x, y, z'
'-x, y, -z+1/2'
'-x, -y, -z'
'x, -y, z-1/2'

loop_
_atom_site_label
_atom_site_type_symbol
_atom_site_fract_x
_atom_site_fract_y
_atom_site_fract_z
_atom_site_U_iso_or_equiv
_atom_site_adp_type
_atom_site_occupancy
_atom_site_symmetry_multiplicity
_atom_site_calc_flag
_atom_site_refinement_flags
_atom_site_disorder_assembly
_atom_site_disorder_group
C1 C 0.62813(11) 0.2927(4) 1.06097(12) 0.0518(6) Uani 1 1 d . . .
H1A H 0.6300 0.2089 1.0978 0.062 Uiso 1 1 calc R . .
C2 C 0.58121(10) 0.4304(4) 1.03923(13) 0.0532(6) Uani 1 1 d . . .
H2 H 0.5460 0.4561 1.0586 0.064 Uiso 1 1 calc R . .
C3 C 0.59614(10) 0.5237(3) 0.98309(12) 0.0460(5) Uani 1 1 d . . .
H3A H 0.5726 0.6231 0.9579 0.055 Uiso 1 1 calc R . .
C4 C 0.65278(9) 0.4413(3) 0.97138(10) 0.0373(4) Uani 1 1 d . . .
C5 C 0.68988(9) 0.4888(3) 0.92223(9) 0.0330(4) Uani 1 1 d . . .
C6 C 0.74751(9) 0.3989(3) 0.91882(9) 0.0326(4) Uani 1 1 d . . .
C7 C 0.79164(10) 0.4386(3) 0.87495(10) 0.0385(5) Uani 1 1 d . . .
H7 H 0.7876 0.5361 0.8428 0.046 Uiso 1 1 calc R . .
C8 C 0.83995(10) 0.3081(3) 0.88926(10) 0.0384(5) Uani 1 1 d . . .
H8 H 0.8757 0.2986 0.8694 0.046 Uiso 1 1 calc R . .
C9 C 0.82496(9) 0.1864(3) 0.94166(9) 0.0318(4) Uani 1 1 d . . .
C10 C 0.85961(9) 0.0214(3) 0.97255(9) 0.0311(4) Uani 1 1 d . . .
C11 C 0.91812(9) -0.0617(3) 0.96540(9) 0.0354(4) Uani 1 1 d . . .
H11 H 0.9445 -0.0201 0.9369 0.042 Uiso 1 1 calc R . .
C12 C 0.92942(10) -0.2180(3) 1.00868(9) 0.0348(4) Uani 1 1 d . . .
H12 H 0.9648 -0.3003 1.0144 0.042 Uiso 1 1 calc R . .
C13 C 0.87782(9) -0.2294(3) 1.04219(9) 0.0298(4) Uani 1 1 d . . .
C14 C 0.86533(8) -0.3595(2) 1.09244(9) 0.0289(4) Uani 1 1 d . . .
C15 C 0.80817(9) -0.3571(3) 1.11554(9) 0.0311(4) Uani 1 1 d . . .
C16 C 0.79272(9) -0.4661(3) 1.17100(10) 0.0368(4) Uani 1 1 d . . .
H16 H 0.8192 -0.5584 1.1980 0.044 Uiso 1 1 calc R . .
C17 C 0.73231(10) -0.4086(3) 1.17639(11) 0.0440(5) Uani 1 1 d . . .
H17 H 0.7092 -0.4534 1.2076 0.053 Uiso 1 1 calc R . .
C18 C 0.71131(10) -0.2654(3) 1.12438(11) 0.0423(5) Uani 1 1 d . . .
H18 H 0.6710 -0.2025 1.1168 0.051 Uiso 1 1 calc R . .
C19 C 0.66181(9) 0.6374(3) 0.86882(10) 0.0339(4) Uani 1 1 d . . .
C20 C 0.61672(14) 0.5889(3) 0.80566(13) 0.0659(8) Uani 1 1 d . . .
H20 H 0.6050 0.4650 0.7970 0.079 Uiso 1 1 calc R . .
C21 C 0.58834(13) 0.7198(3) 0.75468(13) 0.0603(7) Uani 1 1 d . . .
H21 H 0.5578 0.6832 0.7124 0.072 Uiso 1 1 calc R . .
C22 C 0.60478(10) 0.9026(3) 0.76583(11) 0.0389(5) Uani 1 1 d . A .
C23 C 0.65104(15) 0.9516(3) 0.82801(15) 0.0778(10) Uani 1 1 d . . .
H23 H 0.6639 1.0749 0.8358 0.093 Uiso 1 1 calc R . .
C24 C 0.67890(15) 0.8204(3) 0.87946(15) 0.0765(10) Uani 1 1 d . . .
H24 H 0.7095 0.8570 0.9217 0.092 Uiso 1 1 calc R . .
C25 C 0.57376(12) 1.0467(3) 0.71221(13) 0.0521(6) Uani 1 1 d . . .
C26 C 0.49682(16) 1.1112(4) 0.60217(16) 0.0861(10) Uani 1 1 d . . .
H26A H 0.4766 1.2041 0.6248 0.129 Uiso 1 1 calc R A .
H26B H 0.4629 1.0489 0.5662 0.129 Uiso 1 1 calc R . .
H26C H 0.5280 1.1687 0.5805 0.129 Uiso 1 1 calc R . .
C27 C 0.91911(9) -0.4977(2) 1.12147(9) 0.0283(4) Uani 1 1 d . . .
C28 C 0.98386(9) -0.4378(3) 1.15301(9) 0.0309(4) Uani 1 1 d . . .
H28 H 0.9931 -0.3116 1.1566 0.037 Uiso 1 1 calc R . .
C29 C 1.03476(9) -0.5639(2) 1.17907(9) 0.0295(4) Uani 1 1 d . . .
H29 H 1.0779 -0.5220 1.2001 0.035 Uiso 1 1 calc R . .
C30 C 1.02160(9) -0.7528(2) 1.17392(8) 0.0276(4) Uani 1 1 d . . .
C31 C 0.95668(9) -0.8136(3) 1.14308(9) 0.0304(4) Uani 1 1 d . . .
H31 H 0.9475 -0.9398 1.1398 0.037 Uiso 1 1 calc R . .
C32 C 0.90588(9) -0.6877(3) 1.11725(9) 0.0303(4) Uani 1 1 d . . .
H32 H 0.8626 -0.7297 1.0969 0.036 Uiso 1 1 calc R . .
C33 C 1.07466(9) -0.8931(3) 1.20184(9) 0.0309(4) Uani 1 1 d . . .
C34 C 1.18918(11) -0.9454(3) 1.25530(14) 0.0592(7) Uani 1 1 d . . .
H34A H 1.1795 -1.0119 1.2941 0.089 Uiso 1 1 calc R . .
H34B H 1.2301 -0.8779 1.2727 0.089 Uiso 1 1 calc R . .
H34C H 1.1936 -1.0314 1.2192 0.089 Uiso 1 1 calc R . .
N1 N 0.67080(8) 0.2997(3) 1.01999(9) 0.0441(4) Uani 1 1 d . . .
H1 H 0.7042 0.2267 1.0237 0.053 Uiso 1 1 calc R . .
N2 N 0.77100(7) 0.2417(2) 0.95987(8) 0.0318(3) Uani 1 1 d . . .
N3 N 0.83627(7) -0.0818(2) 1.01846(7) 0.0303(3) Uani 1 1 d . . .
H3 H 0.8006 -0.0583 1.0310 0.036 Uiso 1 1 calc R . .
N4 N 0.75532(7) -0.2320(2) 1.08839(8) 0.0362(4) Uani 1 1 d . . .
O1A O 0.5968(7) 1.2059(9) 0.7136(3) 0.065(2) Uani 0.58(4) 1 d P A 1
O1B O 0.564(2) 1.2028(13) 0.7298(13) 0.103(10) Uani 0.42(4) 1 d P A 2
O2 O 0.53142(9) 0.9786(2) 0.65496(9) 0.0659(5) Uani 1 1 d . A .
O3 O 1.06498(7) -1.05763(19) 1.20311(8) 0.0420(3) Uani 1 1 d . . .
O4 O 1.13542(6) -0.81751(18) 1.22513(7) 0.0394(3) Uani 1 1 d . . .

loop_
_atom_site_aniso_label
_atom_site_aniso_U_11
_atom_site_aniso_U_22
_atom_site_aniso_U_33
_atom_site_aniso_U_23
_atom_site_aniso_U_13
_atom_site_aniso_U_12
C1 0.0407(11) 0.0717(17) 0.0450(12) 0.0043(11) 0.0149(9) -0.0004(11)
C2 0.0325(11) 0.0707(17) 0.0586(14) -0.0058(12) 0.0163(10) 0.0014(11)
C3 0.0297(10) 0.0501(13) 0.0543(13) -0.0061(10) 0.0051(9) 0.0029(9)
C4 0.0297(9) 0.0404(12) 0.0379(10) -0.0036(8) 0.0025(8) -0.0002(8)
C5 0.0314(9) 0.0299(10) 0.0319(9) -0.0033(7) -0.0010(7) 0.0007(8)
C6 0.0336(9) 0.0317(10) 0.0297(9) 0.0023(7) 0.0036(7) 0.0039(8)
C7 0.0442(11) 0.0358(11) 0.0352(10) 0.0091(8) 0.0104(8) 0.0064(9)
C8 0.0417(10) 0.0417(12) 0.0349(10) 0.0086(8) 0.0158(8) 0.0096(9)
C9 0.0332(9) 0.0348(11) 0.0256(8) 0.0017(7) 0.0049(7) 0.0046(8)
C10 0.0342(9) 0.0339(11) 0.0233(8) 0.0006(7) 0.0047(7) 0.0055(8)
C11 0.0392(10) 0.0417(12) 0.0267(9) 0.0024(8) 0.0114(8) 0.0094(9)
C12 0.0386(10) 0.0367(11) 0.0282(9) 0.0000(8) 0.0073(7) 0.0136(8)
C13 0.0325(9) 0.0286(10) 0.0244(8) -0.0014(7) 0.0012(7) 0.0072(7)
C14 0.0299(9) 0.0269(10) 0.0251(8) -0.0043(7) -0.0005(7) 0.0012(7)
C15 0.0308(9) 0.0296(10) 0.0283(8) -0.0019(7) 0.0003(7) -0.0010(7)
C16 0.0347(10) 0.0370(11) 0.0343(9) 0.0017(8) 0.0020(8) -0.0037(8)
C17 0.0367(10) 0.0510(14) 0.0443(11) 0.0006(10) 0.0110(9) -0.0080(9)
C18 0.0293(9) 0.0483(13) 0.0464(11) -0.0045(10) 0.0056(8) -0.0003(9)
C19 0.0281(9) 0.0317(11) 0.0383(10) -0.0011(8) 0.0028(7) 0.0046(8)
C20 0.0922(19) 0.0291(13) 0.0519(14) 0.0030(10) -0.0217(13) -0.0078(12)
C21 0.0735(16) 0.0398(14) 0.0472(13) 0.0021(10) -0.0182(12) -0.0066(12)
C22 0.0349(10) 0.0331(12) 0.0451(11) 0.0025(9) 0.0050(8) 0.0060(8)
C23 0.094(2) 0.0290(13) 0.0776(18) 0.0012(12) -0.0319(16) -0.0086(13)
C24 0.088(2) 0.0359(14) 0.0703(17) 0.0011(12) -0.0389(15) -0.0084(13)
C25 0.0537(14) 0.0400(15) 0.0578(14) 0.0068(11) 0.0069(11) 0.0084(11)
C26 0.083(2) 0.084(2) 0.0750(19) 0.0415(17) -0.0050(16) 0.0148(17)
C27 0.0332(9) 0.0270(10) 0.0224(8) -0.0004(7) 0.0038(7) 0.0029(7)
C28 0.0350(9) 0.0217(9) 0.0325(9) 0.0018(7) 0.0034(7) 0.0003(7)
C29 0.0307(9) 0.0275(10) 0.0273(8) 0.0022(7) 0.0029(7) 0.0002(7)
C30 0.0348(9) 0.0257(10) 0.0221(8) -0.0005(7) 0.0076(7) 0.0031(7)
C31 0.0388(10) 0.0230(10) 0.0292(9) -0.0035(7) 0.0087(7) 0.0007(7)
C32 0.0322(9) 0.0289(10) 0.0273(8) -0.0046(7) 0.0035(7) -0.0012(7)
C33 0.0370(10) 0.0300(11) 0.0247(8) -0.0014(7) 0.0068(7) 0.0037(8)
C34 0.0432(12) 0.0446(14) 0.0751(16) -0.0029(12) -0.0086(11) 0.0171(10)
N1 0.0355(9) 0.0542(12) 0.0427(9) 0.0067(8) 0.0111(7) 0.0060(8)
N2 0.0316(8) 0.0330(9) 0.0283(7) 0.0048(6) 0.0036(6) 0.0067(7)
N3 0.0306(7) 0.0318(9) 0.0271(7) 0.0019(6) 0.0053(6) 0.0079(6)
N4 0.0291(8) 0.0388(10) 0.0369(8) -0.0010(7) 0.0023(6) 0.0024(7)
O1A 0.080(5) 0.037(2) 0.074(3) 0.0176(17) 0.015(3) 0.000(2)
O1B 0.138(17) 0.036(3) 0.098(8) 0.002(4) -0.034(10) 0.016(5)
O2 0.0730(11) 0.0558(11) 0.0548(10) 0.0199(8) -0.0064(9) 0.0068(9)
O3 0.0474(8) 0.0242(8) 0.0521(8) 0.0018(6) 0.0095(7) 0.0051(6)
O4 0.0349(7) 0.0298(8) 0.0467(8) -0.0012(6) -0.0003(6) 0.0068(6)

loop_
_atom_type_symbol
_atom_type_description
_atom_type_scat_dispersion_real
_atom_type_scat_dispersion_imag
_atom_type_scat_source
C C 0.0033 0.0016 'International Tables Vol C Tables 4.2.6.8 and 6.1.1.4'
H H 0.0000 0.0000 'International Tables Vol C Tables 4.2.6.8 and 6.1.1.4'
N N 0.0061 0.0033 'International Tables Vol C Tables 4.2.6.8 and 6.1.1.4'
O O 0.0106 0.0060 'International Tables Vol C Tables 4.2.6.8 and 6.1.1.4'

loop_
_geom_angle_atom_site_label_1
_geom_angle_atom_site_label_2
_geom_angle_atom_site_label_3
_geom_angle
N1 C1 C2 108.6(2)
N1 C1 H1A 125.7
C2 C1 H1A 125.7
C1 C2 C3 107.4(2)
C1 C2 H2 126.3
C3 C2 H2 126.3
C2 C3 C4 107.6(2)
C2 C3 H3A 126.2
C4 C3 H3A 126.2
N1 C4 C3 106.83(19)
N1 C4 C5 122.97(17)
C3 C4 C5 130.1(2)
C6 C5 C4 123.80(17)
C6 C5 C19 118.90(17)
C4 C5 C19 117.20(17)
C5 C6 N2 121.83(17)
C5 C6 C7 129.55(17)
N2 C6 C7 108.60(16)
C8 C7 C6 107.35(17)
C8 C7 H7 126.3
C6 C7 H7 126.3
C7 C8 C9 106.14(17)
C7 C8 H8 126.9
C9 C8 H8 126.9
N2 C9 C10 120.15(16)
N2 C9 C8 111.55(16)
C10 C9 C8 128.28(17)
N3 C10 C11 108.01(16)
N3 C10 C9 120.22(16)
C11 C10 C9 131.76(18)
C12 C11 C10 107.25(17)
C12 C11 H11 126.4
C10 C11 H11 126.4
C11 C12 C13 107.73(16)
C11 C12 H12 126.1
C13 C12 H12 126.1
N3 C13 C12 106.92(16)
N3 C13 C14 121.68(16)
C12 C13 C14 131.40(16)
C15 C14 C13 123.18(16)
C15 C14 C27 120.64(16)
C13 C14 C27 116.14(16)
C14 C15 N4 122.66(17)
C14 C15 C16 128.65(17)
N4 C15 C16 108.62(16)
C17 C16 C15 106.99(18)
C17 C16 H16 126.5
C15 C16 H16 126.5
C16 C17 C18 106.15(19)
C16 C17 H17 126.9
C18 C17 H17 126.9
N4 C18 C17 112.66(18)
N4 C18 H18 123.7
C17 C18 H18 123.7
C24 C19 C20 117.88(19)
C24 C19 C5 123.40(17)
C20 C19 C5 118.72(18)
C19 C20 C21 121.5(2)
C19 C20 H20 119.2
C21 C20 H20 119.2
C22 C21 C20 120.5(2)
C22 C21 H21 119.7
C20 C21 H21 119.7
C21 C22 C23 118.3(2)
C21 C22 C25 121.42(19)
C23 C22 C25 120.2(2)
C22 C23 C24 121.0(2)
C22 C23 H23 119.5
C24 C23 H23 119.5
C19 C24 C23 120.7(2)
C19 C24 H24 119.7
C23 C24 H24 119.7
O1B C25 O1A 39.2(18)
O1B C25 O2 117.7(7)
O1A C25 O2 122.1(4)
O1B C25 C22 121.7(9)
O1A C25 C22 122.6(5)
O2 C25 C22 113.3(2)
O2 C26 H26A 109.5
O2 C26 H26B 109.5
H26A C26 H26B 109.5
O2 C26 H26C 109.5
H26A C26 H26C 109.5
H26B C26 H26C 109.5
C28 C27 C32 118.91(16)
C28 C27 C14 119.83(16)
C32 C27 C14 121.26(16)
C29 C28 C27 120.76(17)
C29 C28 H28 119.6
C27 C28 H28 119.6
C28 C29 C30 120.18(16)
C28 C29 H29 119.9
C30 C29 H29 119.9
C29 C30 C31 119.34(16)
C29 C30 C33 121.99(16)
C31 C30 C33 118.66(16)
C32 C31 C30 120.45(17)
C32 C31 H31 119.8
C30 C31 H31 119.8
C31 C32 C27 120.36(16)
C31 C32 H32 119.8
C27 C32 H32 119.8
O3 C33 O4 122.85(17)
O3 C33 C30 124.50(17)
O4 C33 C30 112.65(16)
O4 C34 H34A 109.5
O4 C34 H34B 109.5
H34A C34 H34B 109.5
O4 C34 H34C 109.5
H34A C34 H34C 109.5
H34B C34 H34C 109.5
C1 N1 C4 109.55(18)
C1 N1 H1 125.2
C4 N1 H1 125.2
C9 N2 C6 106.34(15)
C10 N3 C13 110.08(15)
C10 N3 H3 125.0
C13 N3 H3 125.0
C18 N4 C15 105.58(16)
C25 O2 C26 116.4(2)
C33 O4 C34 115.64(16)

loop_
_geom_bond_atom_site_label_1
_geom_bond_atom_site_label_2
_geom_bond_distance
C1 N1 1.347(3)
C1 C2 1.377(3)
C1 H1A 0.9300
C2 C3 1.388(3)
C2 H2 0.9300
C3 C4 1.394(3)
C3 H3A 0.9300
C4 N1 1.374(3)
C4 C5 1.425(3)
C5 C6 1.382(3)
C5 C19 1.497(3)
C6 N2 1.397(2)
C6 C7 1.443(3)
C7 C8 1.351(3)
C7 H7 0.9300
C8 C9 1.442(3)
C8 H8 0.9300
C9 N2 1.328(2)
C9 C10 1.437(3)
C10 N3 1.351(2)
C10 C11 1.399(3)
C11 C12 1.389(3)
C11 H11 0.9300
C12 C13 1.403(3)
C12 H12 0.9300
C13 N3 1.371(2)
C13 C14 1.429(3)
C14 C15 1.382(3)
C14 C27 1.491(2)
C15 N4 1.410(2)
C15 C16 1.441(3)
C16 C17 1.355(3)
C16 H16 0.9300
C17 C18 1.429(3)
C17 H17 0.9300
C18 N4 1.318(3)
C18 H18 0.9300
C19 C24 1.369(3)
C19 C20 1.373(3)
C20 C21 1.380(3)
C20 H20 0.9300
C21 C22 1.366(3)
C21 H21 0.9300
C22 C23 1.371(3)
C22 C25 1.490(3)
C23 C24 1.385(3)
C23 H23 0.9300
C24 H24 0.9300
C25 O1B 1.210(15)
C25 O1A 1.243(7)
C25 O2 1.313(3)
C26 O2 1.444(3)
C26 H26A 0.9600
C26 H26B 0.9600
C26 H26C 0.9600
C27 C28 1.389(2)
C27 C32 1.397(3)
C28 C29 1.384(2)
C28 H28 0.9300
C29 C30 1.389(3)
C29 H29 0.9300
C30 C31 1.392(2)
C30 C33 1.488(2)
C31 C32 1.381(2)
C31 H31 0.9300
C32 H32 0.9300
C33 O3 1.206(2)
C33 O4 1.339(2)
C34 O4 1.446(2)
C34 H34A 0.9600
C34 H34B 0.9600
C34 H34C 0.9600
N1 H1 0.8600
N3 H3 0.8600
